data_2014615
loop_
_publ_author_name
'Redhammer, G\"unther J.'
'Roth, G.'

_publ_section_title
;
 A comparison of the clinopyroxene compounds CaZnSi~2~O~6~ and
 CaZnGe~2~O~6~
;
_journal_issue 2
_journal_name_full 'Acta Crystallographica Section C'
_journal_page_first i20
_journal_page_last i22
_journal_paper_doi 10.1107/S0108270104033153
_journal_volume 61
_journal_year 2005
_chemical_compound_source Synthetic
_chemical_formula_iupac 'Ca Zn Ge2 O6'
_chemical_formula_moiety 'Ge2 O6 Zn, Ca'
_chemical_formula_sum 'Ca Ge2 O6 Zn'
_chemical_formula_weight 346.63
_space_group_IT_number 15
_symmetry_cell_setting monoclinic
_symmetry_space_group_name_Hall '-C 2yc'
_symmetry_space_group_name_H-M 'C 1 2/c 1'
_audit_creation_method 'WinGX routine CIF_UPDATE'
_cell_angle_alpha 90
_cell_angle_beta 105.181(4)
_cell_angle_gamma 90
_cell_formula_units_Z 4
_cell_length_a 10.1659(8)
_cell_length_b 9.0096(7)
_cell_length_c 5.4369(4)
_cell_measurement_reflns_used 1520
_cell_measurement_temperature 298(2)
_cell_measurement_theta_max 28.2
_cell_measurement_theta_min 2.1
_cell_volume 480.59(6)
_computing_cell_refinement X-AREA
_computing_data_collection 'X-AREA (Stoe & Cie, 2002)'
_computing_data_reduction X-AREA
_computing_molecular_graphics 'Diamond (Brandenburg & Berndt, 1999)'
_computing_publication_material 'WinGX (Farrugia, 1999)'
_computing_structure_refinement 'SHELXL97 (Sheldrick, 1997)'
_computing_structure_solution 'SHELXS97 (Sheldrick, 1997)'
_database_code_amcsd 0010332
_diffrn_ambient_temperature 298.0(10)
_diffrn_measured_fraction_theta_full 0.966
_diffrn_measured_fraction_theta_max 0.966
_diffrn_measurement_device '1-circle goniometer'
_diffrn_measurement_device_type 'STOE IPDS-I'
_diffrn_measurement_method '\f and \w scans?'
_diffrn_radiation_type MoK\a
_diffrn_radiation_wavelength 0.71073
_diffrn_reflns_av_R_equivalents 0.0399
_diffrn_reflns_limit_h_max 13
_diffrn_reflns_limit_h_min -13
_diffrn_reflns_limit_k_max 10
_diffrn_reflns_limit_k_min -11
_diffrn_reflns_limit_l_max 7
_diffrn_reflns_limit_l_min -7
_diffrn_reflns_number 1919
_diffrn_reflns_theta_full 28.21
_diffrn_reflns_theta_max 28.21
_diffrn_reflns_theta_min 3.07
_diffrn_standards_decay_% 0
_diffrn_standards_interval_count 0
_diffrn_standards_interval_time 0
_diffrn_standards_number 0
_exptl_absorpt_coefficient_mu 18.398
_exptl_absorpt_correction_T_max 0.135
_exptl_absorpt_correction_T_min 0.079
_exptl_absorpt_correction_type numerical
_exptl_absorpt_process_details 'via equivalents (X-SHAPE and X-RED; Stoe & Cie 1996)'
_exptl_crystal_colour colourless
_exptl_crystal_density_diffrn 4.791
_exptl_crystal_density_method 'not measured'
_exptl_crystal_description cuboid
_exptl_crystal_F_000 648
_exptl_crystal_size_max 0.15
_exptl_crystal_size_mid 0.12
_exptl_crystal_size_min 0.11
_refine_diff_density_max 1.109
_refine_diff_density_min -0.878
_refine_ls_extinction_coef 0.0352(13)
_refine_ls_extinction_expression Fc^*^=kFc[1+0.001xFc^2^\l^3^/sin(2\q)]^-1/4^
_refine_ls_extinction_method SHELXL97
_refine_ls_goodness_of_fit_ref 1.065
_refine_ls_hydrogen_treatment noref
_refine_ls_matrix_type full
_refine_ls_number_parameters 48
_refine_ls_number_reflns 572
_refine_ls_number_restraints 0
_refine_ls_restrained_S_all 1.065
_refine_ls_R_factor_gt 0.0248
_refine_ls_shift/su_max 0
_refine_ls_structure_factor_coef Fsqd
_refine_ls_weighting_details 'calc w=1/[\s^2^(Fo^2^)+(0.0389P)^2^] where P=(Fo^2^+2Fc^2^)/3'
_refine_ls_weighting_scheme calc
_refine_ls_wR_factor_ref 0.0569
_reflns_number_gt 532
_reflns_number_total 572
_reflns_threshold_expression I>2\s(I)
_cod_data_source_file bc1062.cif
_cod_data_source_block II
_cod_original_sg_symbol_H-M 'C 2/c'
_cod_database_code 2014615
_cod_database_fobs_code 2014615
_amcsd_formula_title CaZnGe2O6

loop_
_space_group_symop_operation_xyz
'x, y, z'
'-x, y, -z+1/2'
'x+1/2, y+1/2, z'
'-x+1/2, y+1/2, -z+1/2'
'-x, -y, -z'
'x, -y, z-1/2'
'-x+1/2, -y+1/2, -z'
'x+1/2, -y+1/2, z-1/2'

loop_
_atom_site_label
_atom_site_fract_x
_atom_site_fract_y
_atom_site_fract_z
_atom_site_U_iso_or_equiv
_atom_site_adp_type
_atom_site_calc_flag
_atom_site_refinement_flags
_atom_site_occupancy
_atom_site_disorder_assembly
_atom_site_disorder_group
_atom_site_type_symbol
Ca 0 0.30391(9) 0.25 0.00883(19) Uani d S 1 . . Ca
Zn 0.5 0.40829(5) 0.25 0.00854(16) Uani d S 1 . . Zn
Ge 0.28474(3) 0.09791(3) 0.22624(5) 0.00586(15) Uani d . 1 . . Ge
O1 0.1094(2) 0.0924(2) 0.1355(4) 0.0077(4) Uani d . 1 . . O
O2 0.36254(19) 0.2616(2) 0.3414(4) 0.0110(4) Uani d . 1 . . O
O3 0.35821(18) 0.0286(2) -0.0161(4) 0.0091(4) Uani d . 1 . . O

loop_
_atom_site_aniso_label
_atom_site_aniso_U_11
_atom_site_aniso_U_22
_atom_site_aniso_U_33
_atom_site_aniso_U_12
_atom_site_aniso_U_13
_atom_site_aniso_U_23
Ca 0.0095(4) 0.0084(4) 0.0078(3) 0 0.0009(3) 0
Zn 0.0086(3) 0.0093(3) 0.0071(3) 0 0.00108(19) 0
Ge 0.0051(2) 0.0067(2) 0.00540(19) -0.00012(8) 0.00073(13) -0.00014(9)
O1 0.0058(9) 0.0086(10) 0.0087(9) -0.0005(6) 0.0016(7) 0.0001(7)
O2 0.0135(9) 0.0083(9) 0.0107(9) -0.0050(8) 0.0026(8) -0.0019(8)
O3 0.0075(9) 0.0124(10) 0.0079(9) -0.0014(7) 0.0030(7) -0.0033(7)

loop_
_atom_type_symbol
_atom_type_description
_atom_type_scat_dispersion_real
_atom_type_scat_dispersion_imag
_atom_type_scat_source
Ca Ca 0.2262 0.3064 'International Tables Vol C Tables 4.2.6.8 and 6.1.1.4'
Zn Zn 0.2839 1.4301 'International Tables Vol C Tables 4.2.6.8 and 6.1.1.4'
Ge Ge 0.1547 1.8001 'International Tables Vol C Tables 4.2.6.8 and 6.1.1.4'
O O 0.0106 0.006 'International Tables Vol C Tables 4.2.6.8 and 6.1.1.4'

loop_
_geom_angle_atom_site_label_1
_geom_angle_atom_site_label_2
_geom_angle_atom_site_label_3
_geom_angle_site_symmetry_1
_geom_angle_site_symmetry_3
_geom_angle
_geom_angle_publ_flag
O2 Ca O2 8_455 7_556 151.12(10) no
O2 Ca O1 8_455 . 75.84(7) no
O2 Ca O1 7_556 . 81.01(7) no
O2 Ca O1 8_455 2 81.01(7) no
O2 Ca O1 7_556 2 75.84(7) no
O1 Ca O1 . 2 73.00(10) no
O2 Ca O3 8_455 7 87.31(7) no
O2 Ca O3 7_556 7 109.44(6) no
O1 Ca O3 . 7 88.85(7) no
O1 Ca O3 2 7 160.31(7) no
O2 Ca O3 8_455 8_456 109.44(6) no
O2 Ca O3 7_556 8_456 87.31(7) no
O1 Ca O3 . 8_456 160.31(7) no
O1 Ca O3 2 8_456 88.85(7) no
O3 Ca O3 7 8_456 110.07(10) no
O2 Ca O3 8_455 4 142.82(7) no
O2 Ca O3 7_556 4 65.18(6) no
O1 Ca O3 . 4 121.75(6) no
O1 Ca O3 2 4 133.54(7) no
O3 Ca O3 7 4 62.78(3) no
O3 Ca O3 8_456 4 65.87(7) no
O2 Ca O3 8_455 3_455 65.18(6) no
O2 Ca O3 7_556 3_455 142.82(7) no
O1 Ca O3 . 3_455 133.54(7) no
O1 Ca O3 2 3_455 121.75(6) no
O3 Ca O3 7 3_455 65.87(7) no
O3 Ca O3 8_456 3_455 62.78(3) no
O3 Ca O3 4 3_455 81.82(9) no
O2 Zn O2 . 2_655 100.94(12) yes
O2 Zn O1 . 7 91.32(8) yes
O2 Zn O1 2_655 7 88.45(7) yes
O1 Zn O1 7 8_556 179.65(10) no
O2 Zn O1 . 3 168.48(8) no
O2 Zn O1 2_655 3 89.43(8) yes
O1 Zn O1 7 3 83.90(8) yes
O1 Zn O1 8_556 3 96.37(7) yes
O1 Zn O1 3 4 80.72(11) yes
O2 Ge O1 . . 118.29(10) yes
O2 Ge O3 . . 109.14(10) yes
O1 Ge O3 . . 112.31(9) yes
O2 Ge O3 . 6_556 101.66(9) yes
O1 Ge O3 . 6_556 112.98(9) yes
O3 Ge O3 . 6_556 100.55(6) yes
Ge O3 Ge . 6 128.54(11) yes

loop_
_geom_bond_atom_site_label_1
_geom_bond_atom_site_label_2
_geom_bond_site_symmetry_2
_geom_bond_distance
_geom_bond_publ_flag
Ca O2 8_455 2.3687(19) yes
Ca O2 7_556 2.3687(19) no
Ca O1 . 2.370(2) yes
Ca O1 2 2.370(2) no
Ca O3 7 2.633(2) yes
Ca O3 8_456 2.633(2) no
Ca O3 4 2.679(2) yes
Ca O3 3_455 2.679(2) no
Zn O2 . 2.076(2) yes
Zn O2 2_655 2.076(2) no
Zn O1 7 2.100(2) yes
Zn O1 8_556 2.100(2) no
Zn O1 3 2.177(2) yes
Zn O1 4 2.177(2) no
Ge O2 . 1.713(2) yes
Ge O1 . 1.721(2) yes
Ge O3 . 1.788(2) yes
Ge O3 6_556 1.809(2) yes

loop_
_cod_related_entry_id
_cod_related_entry_database
_cod_related_entry_code
1 AMCSD 0010332
